data_4124413
loop_
_publ_author_name
'Li, Houhua'
'Mazet, Cl\'ement'

_publ_section_title
;
 Catalyst-Directed Diastereoselective Isomerization of Allylic Alcohols
 for the Stereoselective Construction of C(20) in Steroid Side Chains:
 Scope and Topological Diversification.
;
_journal_name_full 'Journal of the American Chemical Society'
_journal_page_first 150811163019004
_journal_paper_doi 10.1021/jacs.5b06281
_journal_year 2015
_chemical_absolute_configuration ad
_chemical_formula_moiety 'C35 H41 N O6'
_chemical_formula_sum 'C35 H41 N O6'
_chemical_formula_weight 571.69
_chemical_name_systematic
;
 ?
;
_space_group_crystal_system orthorhombic
_space_group_IT_number 19
_space_group_name_Hall 'P 2ac 2ab'
_space_group_name_H-M_alt 'P 21 21 21'
_symmetry_space_group_name_Hall 'P 2ac 2ab'
_symmetry_space_group_name_H-M 'P 21 21 21'
_atom_sites_solution_hydrogens geom
_atom_sites_solution_primary direct
_audit_creation_date 2014-07-10
_audit_creation_method
;
Olex2 1.2-beta
(compiled 2014.06.27 svn.r2953 for OlexSys, GUI svn.r4855)
;
_cell_angle_alpha 90
_cell_angle_beta 90
_cell_angle_gamma 90
_cell_formula_units_Z 4
_cell_length_a 10.09180(16)
_cell_length_b 11.48593(15)
_cell_length_c 25.4903(4)
_cell_measurement_reflns_used 12848
_cell_measurement_temperature 180.05(10)
_cell_measurement_theta_max 74.4310
_cell_measurement_theta_min 3.4350
_cell_volume 2954.68(8)
_computing_cell_refinement
;
CrysAlisPro, Agilent Technologies,
Version 1.171.36.32 (release 02-08-2013 CrysAlis171 .NET)
(compiled Aug  2 2013,16:46:58)
;
_computing_data_collection
;
CrysAlisPro, Agilent Technologies,
Version 1.171.36.32 (release 02-08-2013 CrysAlis171 .NET)
(compiled Aug  2 2013,16:46:58)
;
_computing_data_reduction
;
CrysAlisPro, Agilent Technologies,
Version 1.171.36.32 (release 02-08-2013 CrysAlis171 .NET)
(compiled Aug  2 2013,16:46:58)
;
_computing_molecular_graphics 'Olex2 (Dolomanov et al., 2009)'
_computing_publication_material 'Olex2 (Dolomanov et al., 2009)'
_computing_structure_refinement 'ShelXL (Sheldrick, 2008)'
_computing_structure_solution 'SIR2004 (Burla et al., 2007)'
_diffrn_ambient_temperature 180.05(10)
_diffrn_detector_area_resol_mean 10.4679
_diffrn_measured_fraction_theta_full 1.000
_diffrn_measured_fraction_theta_max 0.996
_diffrn_measurement_details
;
  1 omega  -67.00   33.00   1.0000    2.0000
omega____ theta____ kappa____ phi______ frames
    -      -40.5000   77.0000  -90.0000 100

  2 omega  -49.00  -15.00   1.0000    2.0000
omega____ theta____ kappa____ phi______ frames
    -      -40.5000   37.0000 -180.0000 34

  3 omega    1.00   34.00   1.0000    5.5000
omega____ theta____ kappa____ phi______ frames
    -       41.7375  -99.0000 -180.0000 33

  4 omega   44.00   72.00   1.0000    5.5000
omega____ theta____ kappa____ phi______ frames
    -      108.0739  -45.0000 -120.0000 28

  5 omega   40.00   66.00   1.0000    5.5000
omega____ theta____ kappa____ phi______ frames
    -      108.0739  -30.0000  120.0000 26

  6 omega   63.00  100.00   1.0000    5.5000
omega____ theta____ kappa____ phi______ frames
    -      108.0739  -94.0000  -90.0000 37

  7 omega   33.00   82.00   1.0000    5.5000
omega____ theta____ kappa____ phi______ frames
    -      108.0739  -30.0000   30.0000 49

  8 omega   37.00   98.00   1.0000    5.5000
omega____ theta____ kappa____ phi______ frames
    -      108.0739  -45.0000  -30.0000 61

  9 omega   87.00  174.00   1.0000    5.5000
omega____ theta____ kappa____ phi______ frames
    -      108.0739   45.0000  150.0000 87

 10 omega   53.00   84.00   1.0000    5.5000
omega____ theta____ kappa____ phi______ frames
    -       41.7375 -125.0000 -180.0000 31

 11 omega   46.00   88.00   1.0000    5.5000
omega____ theta____ kappa____ phi______ frames
    -      108.0739  -45.0000  -90.0000 42

 12 omega   41.00   67.00   1.0000    5.5000
omega____ theta____ kappa____ phi______ frames
    -      108.0739  -34.0000   71.0000 26

 13 omega  116.00  152.00   1.0000    5.5000
omega____ theta____ kappa____ phi______ frames
    -      108.0739  -15.0000 -120.0000 36

 14 omega   51.00   77.00   1.0000    5.5000
omega____ theta____ kappa____ phi______ frames
    -      108.0739  -94.0000  -47.0000 26

 15 omega   31.00   71.00   1.0000    5.5000
omega____ theta____ kappa____ phi______ frames
    -      108.0739  -15.0000 -120.0000 40

 16 omega  -46.00   30.00   1.0000    5.5000
omega____ theta____ kappa____ phi______ frames
    -      -40.5000   37.0000   60.0000 76

 17 omega  -17.00   23.00   1.0000    5.5000
omega____ theta____ kappa____ phi______ frames
    -      -40.5000   37.0000 -180.0000 40

 18 omega    6.00   32.00   1.0000    5.5000
omega____ theta____ kappa____ phi______ frames
    -       41.7375   19.0000   60.0000 26

 19 omega   31.00   64.00   1.0000    5.5000
omega____ theta____ kappa____ phi______ frames
    -       41.7375  -99.0000   60.0000 33

 20 omega   76.00  120.00   1.0000    5.5000
omega____ theta____ kappa____ phi______ frames
    -       41.7375   19.0000   60.0000 44

 21 omega   72.00  108.00   1.0000    5.5000
omega____ theta____ kappa____ phi______ frames
    -      108.0739  -94.0000   30.0000 36

 22 omega   68.00  106.00   1.0000    5.5000
omega____ theta____ kappa____ phi______ frames
    -      108.0739  -94.0000  -30.0000 38

 23 omega  141.00  175.00   1.0000    5.5000
omega____ theta____ kappa____ phi______ frames
    -      108.0739  125.0000 -150.0000 34

 24 omega  142.00  174.00   1.0000    5.5000
omega____ theta____ kappa____ phi______ frames
    -      108.0739   45.0000   60.0000 32

 25 omega   55.00   84.00   1.0000    5.5000
omega____ theta____ kappa____ phi______ frames
    -      108.0739  -94.0000 -120.0000 29

 26 omega   98.00  134.00   1.0000    5.5000
omega____ theta____ kappa____ phi______ frames
    -      108.0739   45.0000   60.0000 36

 27 omega   45.00   84.00   1.0000    5.5000
omega____ theta____ kappa____ phi______ frames
    -      108.0739  -45.0000  150.0000 39

 28 omega   36.00   89.00   1.0000    5.5000
omega____ theta____ kappa____ phi______ frames
    -      108.0739  -30.0000 -180.0000 53

 29 omega   73.00  118.00   1.0000    5.5000
omega____ theta____ kappa____ phi______ frames
    -      108.0739  -61.0000   60.0000 45

 30 omega   74.00  118.00   1.0000    5.5000
omega____ theta____ kappa____ phi______ frames
    -      108.0739 -125.0000 -150.0000 44
;
_diffrn_measurement_device_type 'SuperNova, Dual, Cu at zero, Atlas'
_diffrn_measurement_method '\w scans'
_diffrn_orient_matrix_UB_11 -0.1410410000
_diffrn_orient_matrix_UB_12 -0.0511287000
_diffrn_orient_matrix_UB_13 0.0018780000
_diffrn_orient_matrix_UB_21 -0.0187385000
_diffrn_orient_matrix_UB_22 0.0294546000
_diffrn_orient_matrix_UB_23 -0.0584764000
_diffrn_orient_matrix_UB_31 0.0552794000
_diffrn_orient_matrix_UB_32 -0.1204918000
_diffrn_orient_matrix_UB_33 -0.0151062000
_diffrn_radiation_monochromator mirror
_diffrn_radiation_type CuK\a
_diffrn_radiation_wavelength 1.5418
_diffrn_reflns_av_R_equivalents 0.0226
_diffrn_reflns_av_unetI/netI 0.0171
_diffrn_reflns_laue_measured_fraction_full 1.000
_diffrn_reflns_laue_measured_fraction_max 0.996
_diffrn_reflns_limit_h_max 12
_diffrn_reflns_limit_h_min -11
_diffrn_reflns_limit_k_max 9
_diffrn_reflns_limit_k_min -14
_diffrn_reflns_limit_l_max 30
_diffrn_reflns_limit_l_min -31
_diffrn_reflns_number 23362
_diffrn_reflns_point_group_measured_fraction_full 1.000
_diffrn_reflns_point_group_measured_fraction_max 0.997
_diffrn_reflns_theta_full 67.680
_diffrn_reflns_theta_max 74.651
_diffrn_reflns_theta_min 3.468
_diffrn_source 'SuperNova (Cu) X-ray Source'
_exptl_absorpt_coefficient_mu 0.700
_exptl_absorpt_correction_T_max 0.947
_exptl_absorpt_correction_T_min 0.859
_exptl_absorpt_correction_type analytical
_exptl_absorpt_process_details
;
CrysAlisPro, Agilent Technologies,
Version 1.171.36.32 (release 02-08-2013 CrysAlis171 .NET)
(compiled Aug  2 2013,16:46:58)
Analytical numeric absorption correction using a multifaceted crystal
            model based on expressions derived by R.C. Clark & J.S. Reid.
(Clark, R. C. & Reid, J. S. (1995). Acta Cryst. A51, 887-897)
;
_exptl_crystal_colour colourless
_exptl_crystal_colour_primary colourless
_exptl_crystal_density_diffrn 1.285
_exptl_crystal_description block
_exptl_crystal_F_000 1224
_exptl_crystal_size_max 0.2845
_exptl_crystal_size_mid 0.2696
_exptl_crystal_size_min 0.0804
_refine_diff_density_max 0.181
_refine_diff_density_min -0.141
_refine_diff_density_rms 0.028
_refine_ls_abs_structure_details
;
 Refined as an inversion twin.
In the absence of significant anomalous scattering and no proper traitment of 
the data the absolute configuration is only indicative.
Flack parameter based on 2413 selcted parsons'quotients is 0.047(59)
Hooft is 0.03(5)

;
_refine_ls_abs_structure_Flack 0.05(18)
_refine_ls_extinction_method none
_refine_ls_goodness_of_fit_ref 1.040
_refine_ls_hydrogen_treatment constr
_refine_ls_matrix_type full
_refine_ls_number_parameters 382
_refine_ls_number_reflns 5993
_refine_ls_number_restraints 0
_refine_ls_restrained_S_all 1.040
_refine_ls_R_factor_all 0.0322
_refine_ls_R_factor_gt 0.0303
_refine_ls_shift/su_max 0.000
_refine_ls_shift/su_mean 0.000
_refine_ls_structure_factor_coef Fsqd
_refine_ls_weighting_details 'w=1/[\s^2^(Fo^2^)+(0.0459P)^2^+0.3446P] where P=(Fo^2^+2Fc^2^)/3'
_refine_ls_weighting_scheme calc
_refine_ls_wR_factor_gt 0.0796
_refine_ls_wR_factor_ref 0.0816
_reflns_Friedel_coverage 0.770
_reflns_friedel_fraction_full 1.000
_reflns_friedel_fraction_max 0.997
_reflns_number_gt 5717
_reflns_number_total 5993
_reflns_threshold_expression 'I > 2\s(I)'
_cod_data_source_file ja5b06281_si_003.cif
_cod_data_source_block 27
_cod_original_cell_volume 2954.67(7)
_cod_database_code 4124413
_shelxl_version_number 2014-3
_chemical_oxdiff_formula 'C11 H10 N O'
_shelx_space_group_comment
;
The symmetry employed for this shelxl refinement is uniquely defined
by the following loop, which should always be used as a source of
symmetry information in preference to the above space-group names.
They are only intended as comments.
;
_reflns_odcompleteness_completeness 99.93
_reflns_odcompleteness_iscentric 1
_reflns_odcompleteness_theta 66.97
_olex2_refinement_description
;
1. Fixed Uiso
 At 1.2 times of:
  All C(H) groups, All C(H,H) groups
 At 1.5 times of:
  All C(H,H,H) groups
2.a Ternary CH refined with riding coordinates:
 C14(H14), C20(H20), C28(H28), C11(H11), C19(H19), C4(H4)
2.b Secondary CH2 refined with riding coordinates:
 C29(H29A,H29B), C21(H21A,H21B), C27(H27A,H27B), C26(H26A,H26B), C17(H17A,
 H17B), C18(H18A,H18B), C13(H13A,H13B), C3(H3A,H3B), C12(H12A,H12B)
2.c Aromatic/amide H refined with riding coordinates:
 C22(H22), C39(H39), C36(H36), C9(H9), C7(H7), C8(H8), C6(H6), C38(H38),
 C10(H10), C35(H35), C2(H2)
2.d Idealised Me refined as rotating group:
 C16(H16A,H16B,H16C), C25(H25A,H25B,H25C)
;
_olex2_submission_special_instructions 'No special instructions were received'

loop_
_space_group_symop_operation_xyz
'x, y, z'
'-x+1/2, -y, z+1/2'
'x+1/2, -y+1/2, -z'
'-x, y+1/2, -z+1/2'

loop_
_atom_site_label
_atom_site_type_symbol
_atom_site_fract_x
_atom_site_fract_y
_atom_site_fract_z
_atom_site_U_iso_or_equiv
_atom_site_adp_type
_atom_site_occupancy
_atom_site_site_symmetry_order
_atom_site_calc_flag
_atom_site_refinement_flags_posn
O33 O 0.30070(13) 0.26095(12) 0.57970(5) 0.0381(3) Uani 1 1 d .
O30 O 0.29711(12) 0.25006(12) 0.49594(5) 0.0349(3) Uani 1 1 d .
O32 O 0.47597(13) 0.33222(14) 0.53401(5) 0.0470(3) Uani 1 1 d .
C31 C 0.37008(16) 0.28711(16) 0.53534(7) 0.0331(4) Uani 1 1 d .
O41 O 0.4692(2) 0.2827(2) 0.81427(7) 0.0820(6) Uani 1 1 d .
C34 C 0.35444(17) 0.28908(17) 0.62825(7) 0.0351(4) Uani 1 1 d .
C15 C 0.50384(16) 0.18281(14) 0.16415(6) 0.0287(3) Uani 1 1 d .
C22 C 0.22509(16) 0.33444(15) 0.31609(7) 0.0306(3) Uani 1 1 d .
H22 H 0.1605 0.3843 0.3292 0.037 Uiso 1 1 calc R
O42 O 0.5347(2) 0.4532(2) 0.79001(9) 0.0902(7) Uani 1 1 d .
C37 C 0.4388(2) 0.3352(2) 0.72733(8) 0.0466(5) Uani 1 1 d .
C14 C 0.41150(16) 0.27611(14) 0.18797(6) 0.0289(3) Uani 1 1 d .
H14 H 0.4690 0.3421 0.1966 0.035 Uiso 1 1 calc R
O1 O 0.7270(2) 0.02722(14) -0.00572(7) 0.0655(5) Uani 1 1 d .
C23 C 0.28280(16) 0.26146(15) 0.34968(6) 0.0288(3) Uani 1 1 d .
C29 C 0.23809(17) 0.25658(16) 0.40624(7) 0.0325(4) Uani 1 1 d .
H29A H 0.1905 0.1844 0.4123 0.039 Uiso 1 1 calc R
H29B H 0.1779 0.3206 0.4131 0.039 Uiso 1 1 calc R
C21 C 0.25656(17) 0.34203(14) 0.25884(7) 0.0311(3) Uani 1 1 d .
H21A H 0.3009 0.4154 0.2520 0.037 Uiso 1 1 calc R
H21B H 0.1744 0.3418 0.2391 0.037 Uiso 1 1 calc R
C27 C 0.45455(18) 0.16955(18) 0.43243(7) 0.0381(4) Uani 1 1 d .
H27A H 0.4143 0.0938 0.4377 0.046 Uiso 1 1 calc R
H27B H 0.5290 0.1767 0.4563 0.046 Uiso 1 1 calc R
C39 C 0.4031(2) 0.39889(18) 0.63950(8) 0.0440(5) Uani 1 1 d .
H39 H 0.4065 0.4562 0.6138 0.053 Uiso 1 1 calc R
N40 N 0.4843(2) 0.3597(2) 0.78099(8) 0.0618(6) Uani 1 1 d .
C24 C 0.39173(16) 0.17677(14) 0.33389(6) 0.0291(3) Uani 1 1 d .
C26 C 0.50273(17) 0.18059(18) 0.37562(7) 0.0360(4) Uani 1 1 d .
H26A H 0.5647 0.1180 0.3686 0.043 Uiso 1 1 calc R
H26B H 0.5504 0.2535 0.3720 0.043 Uiso 1 1 calc R
C17 C 0.61182(17) 0.15972(16) 0.20501(6) 0.0315(3) Uani 1 1 d .
H17A H 0.6656 0.2291 0.2092 0.038 Uiso 1 1 calc R
H17B H 0.6689 0.0975 0.1927 0.038 Uiso 1 1 calc R
C18 C 0.55243(17) 0.12558(15) 0.25840(7) 0.0321(4) Uani 1 1 d .
H18A H 0.5095 0.0504 0.2550 0.039 Uiso 1 1 calc R
H18B H 0.6239 0.1172 0.2836 0.039 Uiso 1 1 calc R
C20 C 0.34437(16) 0.24244(14) 0.23925(6) 0.0279(3) Uani 1 1 d .
H20 H 0.2893 0.1734 0.2334 0.033 Uiso 1 1 calc R
C16 C 0.4305(2) 0.07052(16) 0.15008(7) 0.0376(4) Uani 1 1 d .
H16A H 0.3895 0.0391 0.1810 0.056 Uiso 1 1 calc GR
H16B H 0.4923 0.0149 0.1362 0.056 Uiso 1 1 calc GR
H16C H 0.3638 0.0870 0.1243 0.056 Uiso 1 1 calc GR
C28 C 0.35485(17) 0.26385(17) 0.44359(6) 0.0331(4) Uani 1 1 d .
H28 H 0.3971 0.3404 0.4407 0.040 Uiso 1 1 calc R
C11 C 0.54913(17) 0.24948(15) 0.11418(6) 0.0308(3) Uani 1 1 d .
H11 H 0.6105 0.3103 0.1259 0.037 Uiso 1 1 calc R
C36 C 0.3888(2) 0.2258(2) 0.71636(8) 0.0458(5) Uani 1 1 d .
H36 H 0.3836 0.1692 0.7423 0.055 Uiso 1 1 calc R
C9 C 0.7903(3) 0.45213(19) 0.00891(11) 0.0604(7) Uani 1 1 d .
H9 H 0.8569 0.5041 0.0182 0.073 Uiso 1 1 calc R
C5 C 0.65867(19) 0.28110(16) 0.02853(7) 0.0373(4) Uani 1 1 d .
C7 C 0.6290(3) 0.3866(2) -0.05251(10) 0.0633(7) Uani 1 1 d .
H7 H 0.5866 0.3946 -0.0847 0.076 Uiso 1 1 calc R
C13 C 0.32590(19) 0.31723(18) 0.14232(7) 0.0383(4) Uani 1 1 d .
H13A H 0.2940 0.3958 0.1481 0.046 Uiso 1 1 calc R
H13B H 0.2507 0.2659 0.1371 0.046 Uiso 1 1 calc R
C19 C 0.45153(15) 0.21328(14) 0.28005(6) 0.0273(3) Uani 1 1 d .
H19 H 0.5005 0.2856 0.2863 0.033 Uiso 1 1 calc R
C8 C 0.7230(3) 0.4652(2) -0.03777(11) 0.0664(8) Uani 1 1 d .
H8 H 0.7419 0.5283 -0.0594 0.080 Uiso 1 1 calc R
C6 C 0.5961(2) 0.2942(2) -0.01946(8) 0.0485(5) Uani 1 1 d .
H6 H 0.5318 0.2409 -0.0298 0.058 Uiso 1 1 calc R
C38 C 0.4465(2) 0.4213(2) 0.69009(9) 0.0490(5) Uani 1 1 d .
H38 H 0.4805 0.4941 0.6987 0.059 Uiso 1 1 calc R
C10 C 0.7574(2) 0.36039(17) 0.04193(9) 0.0451(5) Uani 1 1 d .
H10 H 0.8022 0.3518 0.0736 0.054 Uiso 1 1 calc R
C4 C 0.61640(18) 0.18722(15) 0.06753(7) 0.0338(4) Uani 1 1 d .
H4 H 0.5493 0.1388 0.0503 0.041 Uiso 1 1 calc R
C3 C 0.7336(2) 0.10888(17) 0.08113(8) 0.0416(4) Uani 1 1 d .
H3A H 0.8046 0.1564 0.0953 0.050 Uiso 1 1 calc R
H3B H 0.7067 0.0544 0.1082 0.050 Uiso 1 1 calc R
C35 C 0.34688(19) 0.20286(19) 0.66577(7) 0.0410(4) Uani 1 1 d .
H35 H 0.3138 0.1298 0.6571 0.049 Uiso 1 1 calc R
C25 C 0.3316(2) 0.05355(16) 0.33155(8) 0.0400(4) Uani 1 1 d .
H25A H 0.2832 0.0385 0.3633 0.060 Uiso 1 1 calc GR
H25B H 0.4013 -0.0027 0.3279 0.060 Uiso 1 1 calc GR
H25C H 0.2727 0.0481 0.3021 0.060 Uiso 1 1 calc GR
C12 C 0.42175(19) 0.31238(17) 0.09497(7) 0.0383(4) Uani 1 1 d .
H12A H 0.4427 0.3904 0.0830 0.046 Uiso 1 1 calc R
H12B H 0.3818 0.2698 0.0662 0.046 Uiso 1 1 calc R
C2 C 0.7854(2) 0.04146(18) 0.03463(9) 0.0492(5) Uani 1 1 d .
H2 H 0.8691 0.0084 0.0376 0.059 Uiso 1 1 calc R

loop_
_atom_site_aniso_label
_atom_site_aniso_U_11
_atom_site_aniso_U_22
_atom_site_aniso_U_33
_atom_site_aniso_U_23
_atom_site_aniso_U_13
_atom_site_aniso_U_12
O33 0.0363(6) 0.0521(7) 0.0260(6) -0.0023(5) 0.0035(5) -0.0051(6)
O30 0.0326(6) 0.0468(7) 0.0253(5) -0.0006(5) 0.0042(5) -0.0039(5)
O32 0.0299(6) 0.0732(9) 0.0378(7) 0.0047(7) -0.0007(6) -0.0073(7)
C31 0.0277(8) 0.0422(9) 0.0295(8) 0.0022(7) 0.0014(7) 0.0038(7)
O41 0.0758(13) 0.1289(19) 0.0414(9) -0.0155(11) -0.0138(9) 0.0197(13)
C34 0.0276(8) 0.0468(10) 0.0307(8) -0.0069(7) 0.0026(7) 0.0045(8)
C15 0.0311(8) 0.0301(8) 0.0249(7) 0.0011(6) 0.0005(6) -0.0028(7)
C22 0.0257(8) 0.0328(8) 0.0333(8) 0.0000(7) 0.0016(6) 0.0016(7)
O42 0.1038(17) 0.0839(14) 0.0829(14) -0.0457(12) -0.0411(13) 0.0171(13)
C37 0.0340(9) 0.0655(13) 0.0404(10) -0.0202(10) -0.0039(8) 0.0153(9)
C14 0.0295(8) 0.0302(8) 0.0269(8) 0.0026(6) 0.0002(6) -0.0023(7)
O1 0.0955(14) 0.0504(9) 0.0507(10) -0.0122(8) 0.0153(10) -0.0071(10)
C23 0.0246(8) 0.0327(8) 0.0290(8) 0.0009(6) 0.0024(6) -0.0020(6)
C29 0.0264(8) 0.0413(9) 0.0300(8) 0.0012(7) 0.0040(6) 0.0011(7)
C21 0.0283(8) 0.0332(8) 0.0319(8) 0.0054(7) 0.0007(6) 0.0024(7)
C27 0.0330(9) 0.0537(11) 0.0275(8) 0.0063(8) 0.0024(7) 0.0073(8)
C39 0.0421(11) 0.0443(10) 0.0455(11) -0.0068(9) 0.0022(8) 0.0057(9)
N40 0.0497(11) 0.0870(15) 0.0485(11) -0.0246(11) -0.0121(9) 0.0242(11)
C24 0.0280(7) 0.0321(8) 0.0272(8) 0.0052(6) 0.0029(6) 0.0021(6)
C26 0.0291(8) 0.0518(10) 0.0270(8) 0.0070(7) 0.0029(7) 0.0082(8)
C17 0.0298(8) 0.0372(8) 0.0276(8) 0.0010(6) 0.0021(6) 0.0034(7)
C18 0.0313(8) 0.0376(8) 0.0275(8) 0.0040(7) 0.0031(7) 0.0055(7)
C20 0.0261(7) 0.0299(7) 0.0275(8) 0.0033(6) 0.0001(6) -0.0016(6)
C16 0.0436(10) 0.0350(9) 0.0342(9) -0.0022(7) 0.0005(8) -0.0070(8)
C28 0.0295(8) 0.0435(9) 0.0263(8) 0.0028(7) 0.0051(6) -0.0004(7)
C11 0.0348(8) 0.0319(8) 0.0259(7) 0.0007(6) 0.0012(6) -0.0037(7)
C36 0.0425(10) 0.0612(12) 0.0336(9) -0.0022(9) -0.0009(8) 0.0120(9)
C9 0.0713(16) 0.0385(11) 0.0715(16) -0.0087(11) 0.0402(14) -0.0068(11)
C5 0.0414(9) 0.0381(9) 0.0323(9) 0.0017(7) 0.0100(7) 0.0022(8)
C7 0.0738(17) 0.0720(17) 0.0440(12) 0.0213(11) 0.0210(11) 0.0267(14)
C13 0.0379(9) 0.0473(10) 0.0298(9) 0.0078(7) -0.0007(7) 0.0059(8)
C19 0.0263(7) 0.0305(7) 0.0251(7) 0.0035(6) 0.0027(6) 0.0001(6)
C8 0.096(2) 0.0448(12) 0.0586(15) 0.0136(11) 0.0455(15) 0.0198(13)
C6 0.0456(11) 0.0654(13) 0.0345(10) 0.0072(9) 0.0082(8) 0.0064(10)
C38 0.0405(11) 0.0505(11) 0.0559(13) -0.0205(10) -0.0023(9) 0.0061(9)
C10 0.0513(11) 0.0384(9) 0.0456(11) -0.0044(8) 0.0182(9) -0.0042(9)
C4 0.0399(9) 0.0345(8) 0.0270(8) -0.0010(7) 0.0026(7) -0.0051(7)
C3 0.0510(11) 0.0368(9) 0.0372(10) 0.0010(7) 0.0076(8) 0.0000(8)
C35 0.0413(9) 0.0485(10) 0.0333(9) -0.0037(8) 0.0011(8) 0.0020(9)
C25 0.0485(11) 0.0316(9) 0.0398(10) 0.0061(7) 0.0128(8) 0.0005(8)
C12 0.0422(10) 0.0441(10) 0.0286(8) 0.0060(7) 0.0013(7) 0.0020(8)
C2 0.0573(13) 0.0369(10) 0.0533(13) -0.0001(9) 0.0178(11) -0.0036(9)

loop_
_atom_type_symbol
_atom_type_description
_atom_type_scat_dispersion_real
_atom_type_scat_dispersion_imag
_atom_type_scat_source
C C 0.0181 0.0091 'International Tables Vol C Tables 4.2.6.8 and 6.1.1.4'
H H 0.0000 0.0000 'International Tables Vol C Tables 4.2.6.8 and 6.1.1.4'
N N 0.0311 0.0180 'International Tables Vol C Tables 4.2.6.8 and 6.1.1.4'
O O 0.0492 0.0322 'International Tables Vol C Tables 4.2.6.8 and 6.1.1.4'

loop_
_exptl_crystal_face_index_h
_exptl_crystal_face_index_k
_exptl_crystal_face_index_l
_exptl_crystal_face_perp_dist
_exptl_oxdiff_crystal_face_indexfrac_h
_exptl_oxdiff_crystal_face_indexfrac_k
_exptl_oxdiff_crystal_face_indexfrac_l
_exptl_oxdiff_crystal_face_x
_exptl_oxdiff_crystal_face_y
_exptl_oxdiff_crystal_face_z
0 0 -1 0.0939 0.0008 0.0004 -0.9983 -0.0020 0.0584 0.0151
0 0 1 0.1466 -0.0008 -0.0004 0.9983 0.0020 -0.0584 -0.0151
0 -1 2 0.1367 -0.0093 -1.0018 1.9854 0.0563 -0.1454 0.0902
1 -1 -2 0.0886 0.9935 -1.0056 -2.0051 -0.0925 0.0690 0.2064
0 -1 1 0.1379 -0.0085 -1.0014 0.9871 0.0543 -0.0871 0.1053
-1 1 2 0.1395 -0.9935 1.0056 2.0051 0.0925 -0.0690 -0.2064
0 1 0 0.1072 0.0077 1.0009 0.0112 -0.0522 0.0287 -0.1204
1 0 1 0.0402 0.9986 -0.0059 1.0011 -0.1387 -0.0774 0.0408
1 0 -2 0.0875 1.0011 -0.0047 -1.9939 -0.1447 0.0977 0.0860
-1 0 -1 0.0402 -0.9986 0.0059 -1.0011 0.1387 0.0774 -0.0408

loop_
_geom_angle_atom_site_label_1
_geom_angle_atom_site_label_2
_geom_angle_atom_site_label_3
_geom_angle
C31 O33 C34 119.14(14)
C31 O30 C28 115.96(13)
O30 C31 O33 105.92(14)
O32 C31 O33 125.58(17)
O32 C31 O30 128.49(17)
C39 C34 O33 122.35(18)
C35 C34 O33 115.42(16)
C35 C34 C39 122.05(17)
C14 C15 C11 99.07(12)
C17 C15 C14 106.40(13)
C17 C15 C11 115.69(13)
C16 C15 C14 112.67(14)
C16 C15 C17 110.97(14)
C16 C15 C11 111.43(14)
C23 C22 H22 117.6
C23 C22 C21 124.80(15)
C21 C22 H22 117.6
C36 C37 N40 118.5(2)
C38 C37 N40 119.1(2)
C38 C37 C36 122.39(19)
C15 C14 H14 105.5
C20 C14 C15 115.45(13)
C20 C14 H14 105.5
C20 C14 C13 118.81(14)
C13 C14 C15 104.89(13)
C13 C14 H14 105.5
C22 C23 C29 120.38(15)
C22 C23 C24 123.23(15)
C29 C23 C24 116.36(14)
C23 C29 H29A 109.4
C23 C29 H29B 109.4
C23 C29 C28 111.39(13)
H29A C29 H29B 108.0
C28 C29 H29A 109.4
C28 C29 H29B 109.4
C22 C21 H21A 108.9
C22 C21 H21B 108.9
C22 C21 C20 113.44(14)
H21A C21 H21B 107.7
C20 C21 H21A 108.9
C20 C21 H21B 108.9
H27A C27 H27B 108.3
C26 C27 H27A 109.8
C26 C27 H27B 109.8
C28 C27 H27A 109.8
C28 C27 H27B 109.8
C28 C27 C26 109.33(15)
C34 C39 H39 120.8
C34 C39 C38 118.3(2)
C38 C39 H39 120.8
O41 N40 C37 117.6(2)
O42 N40 O41 123.9(2)
O42 N40 C37 118.6(2)
C23 C24 C26 108.87(14)
C23 C24 C19 109.93(13)
C23 C24 C25 108.22(14)
C26 C24 C19 108.55(13)
C25 C24 C26 109.77(15)
C25 C24 C19 111.47(14)
C27 C26 C24 114.70(14)
C27 C26 H26A 108.6
C27 C26 H26B 108.6
C24 C26 H26A 108.6
C24 C26 H26B 108.6
H26A C26 H26B 107.6
C15 C17 H17A 109.3
C15 C17 H17B 109.3
C15 C17 C18 111.65(14)
H17A C17 H17B 108.0
C18 C17 H17A 109.3
C18 C17 H17B 109.3
C17 C18 H18A 108.7
C17 C18 H18B 108.7
H18A C18 H18B 107.6
C19 C18 C17 114.16(14)
C19 C18 H18A 108.7
C19 C18 H18B 108.7
C14 C20 C21 110.37(13)
C14 C20 H20 109.0
C14 C20 C19 108.86(13)
C21 C20 H20 109.0
C21 C20 C19 110.44(13)
C19 C20 H20 109.0
C15 C16 H16A 109.5
C15 C16 H16B 109.5
C15 C16 H16C 109.5
H16A C16 H16B 109.5
H16A C16 H16C 109.5
H16B C16 H16C 109.5
O30 C28 C29 104.88(13)
O30 C28 C27 111.11(14)
O30 C28 H28 109.9
C29 C28 H28 109.9
C27 C28 C29 111.16(15)
C27 C28 H28 109.9
C15 C11 H11 106.7
C4 C11 C15 122.13(14)
C4 C11 H11 106.7
C4 C11 C12 109.64(14)
C12 C11 C15 104.12(13)
C12 C11 H11 106.7
C37 C36 H36 120.9
C37 C36 C35 118.3(2)
C35 C36 H36 120.9
C8 C9 H9 120.4
C8 C9 C10 119.2(2)
C10 C9 H9 120.4
C6 C5 C10 118.16(19)
C6 C5 C4 121.61(18)
C10 C5 C4 120.14(18)
C8 C7 H7 119.9
C8 C7 C6 120.2(3)
C6 C7 H7 119.9
C14 C13 H13A 111.1
C14 C13 H13B 111.1
C14 C13 C12 103.29(14)
H13A C13 H13B 109.1
C12 C13 H13A 111.1
C12 C13 H13B 111.1
C24 C19 H19 106.3
C18 C19 C24 113.41(13)
C18 C19 C20 111.49(13)
C18 C19 H19 106.3
C20 C19 C24 112.48(12)
C20 C19 H19 106.3
C9 C8 H8 119.7
C7 C8 C9 120.6(2)
C7 C8 H8 119.7
C5 C6 C7 120.5(2)
C5 C6 H6 119.7
C7 C6 H6 119.7
C37 C38 C39 119.4(2)
C37 C38 H38 120.3
C39 C38 H38 120.3
C9 C10 C5 121.2(2)
C9 C10 H10 119.4
C5 C10 H10 119.4
C11 C4 H4 107.6
C5 C4 C11 107.27(14)
C5 C4 H4 107.6
C3 C4 C11 116.01(15)
C3 C4 C5 110.34(15)
C3 C4 H4 107.6
C4 C3 H3A 109.0
C4 C3 H3B 109.0
H3A C3 H3B 107.8
C2 C3 C4 113.10(18)
C2 C3 H3A 109.0
C2 C3 H3B 109.0
C34 C35 C36 119.53(19)
C34 C35 H35 120.2
C36 C35 H35 120.2
C24 C25 H25A 109.5
C24 C25 H25B 109.5
C24 C25 H25C 109.5
H25A C25 H25B 109.5
H25A C25 H25C 109.5
H25B C25 H25C 109.5
C11 C12 H12A 110.4
C11 C12 H12B 110.4
C13 C12 C11 106.74(14)
C13 C12 H12A 110.4
C13 C12 H12B 110.4
H12A C12 H12B 108.6
O1 C2 C3 125.1(2)
O1 C2 H2 117.4
C3 C2 H2 117.4

loop_
_geom_bond_atom_site_label_1
_geom_bond_atom_site_label_2
_geom_bond_distance
O33 C31 1.363(2)
O33 C34 1.389(2)
O30 C31 1.316(2)
O30 C28 1.4646(19)
O32 C31 1.188(2)
O41 N40 1.235(3)
C34 C39 1.383(3)
C34 C35 1.379(3)
C15 C14 1.544(2)
C15 C17 1.530(2)
C15 C16 1.530(2)
C15 C11 1.555(2)
C22 H22 0.9300
C22 C23 1.332(2)
C22 C21 1.496(2)
O42 N40 1.210(3)
C37 N40 1.471(3)
C37 C36 1.382(3)
C37 C38 1.373(3)
C14 H14 0.9800
C14 C20 1.522(2)
C14 C13 1.524(2)
O1 C2 1.196(3)
C23 C29 1.512(2)
C23 C24 1.522(2)
C29 H29A 0.9700
C29 H29B 0.9700
C29 C28 1.517(2)
C21 H21A 0.9700
C21 H21B 0.9700
C21 C20 1.531(2)
C27 H27A 0.9700
C27 H27B 0.9700
C27 C26 1.533(2)
C27 C28 1.505(3)
C39 H39 0.9300
C39 C38 1.386(3)
C24 C26 1.545(2)
C24 C19 1.557(2)
C24 C25 1.541(2)
C26 H26A 0.9700
C26 H26B 0.9700
C17 H17A 0.9700
C17 H17B 0.9700
C17 C18 1.538(2)
C18 H18A 0.9700
C18 H18B 0.9700
C18 C19 1.535(2)
C20 H20 0.9800
C20 C19 1.537(2)
C16 H16A 0.9600
C16 H16B 0.9600
C16 H16C 0.9600
C28 H28 0.9800
C11 H11 0.9800
C11 C4 1.545(2)
C11 C12 1.554(3)
C36 H36 0.9300
C36 C35 1.383(3)
C9 H9 0.9300
C9 C8 1.378(4)
C9 C10 1.389(3)
C5 C6 1.385(3)
C5 C10 1.393(3)
C5 C4 1.527(2)
C7 H7 0.9300
C7 C8 1.362(4)
C7 C6 1.396(3)
C13 H13A 0.9700
C13 H13B 0.9700
C13 C12 1.548(3)
C19 H19 0.9800
C8 H8 0.9300
C6 H6 0.9300
C38 H38 0.9300
C10 H10 0.9300
C4 H4 0.9800
C4 C3 1.526(3)
C3 H3A 0.9700
C3 H3B 0.9700
C3 C2 1.509(3)
C35 H35 0.9300
C25 H25A 0.9600
C25 H25B 0.9600
C25 H25C 0.9600
C12 H12A 0.9700
C12 H12B 0.9700
C2 H2 0.9300

loop_
_geom_torsion_atom_site_label_1
_geom_torsion_atom_site_label_2
_geom_torsion_atom_site_label_3
_geom_torsion_atom_site_label_4
_geom_torsion
O33 C34 C39 C38 175.63(17)
O33 C34 C35 C36 -175.23(17)
C31 O33 C34 C39 50.3(2)
C31 O33 C34 C35 -134.49(17)
C31 O30 C28 C29 -160.44(15)
C31 O30 C28 C27 79.4(2)
C34 O33 C31 O30 179.36(15)
C34 O33 C31 O32 0.7(3)
C34 C39 C38 C37 -0.7(3)
C15 C14 C20 C21 179.70(13)
C15 C14 C20 C19 58.33(18)
C15 C14 C13 C12 -35.29(18)
C15 C17 C18 C19 -54.5(2)
C15 C11 C4 C5 -174.55(16)
C15 C11 C4 C3 -50.7(2)
C15 C11 C12 C13 19.56(18)
C22 C23 C29 C28 -130.69(17)
C22 C23 C24 C26 135.45(17)
C22 C23 C24 C19 16.7(2)
C22 C23 C24 C25 -105.28(19)
C22 C21 C20 C14 -160.05(14)
C22 C21 C20 C19 -39.63(19)
C37 C36 C35 C34 -0.8(3)
C14 C15 C17 C18 55.10(17)
C14 C15 C11 C4 -164.30(15)
C14 C15 C11 C12 -39.74(15)
C14 C20 C19 C24 -179.56(13)
C14 C20 C19 C18 -50.87(17)
C14 C13 C12 C11 9.27(19)
C23 C22 C21 C20 10.6(2)
C23 C29 C28 O30 -176.24(14)
C23 C29 C28 C27 -56.1(2)
C23 C24 C26 C27 49.2(2)
C23 C24 C19 C18 -174.10(14)
C23 C24 C19 C20 -46.42(18)
C29 C23 C24 C26 -46.59(19)
C29 C23 C24 C19 -165.38(14)
C29 C23 C24 C25 72.67(18)
C21 C22 C23 C29 -176.67(16)
C21 C22 C23 C24 1.2(3)
C21 C20 C19 C24 59.12(17)
C21 C20 C19 C18 -172.19(13)
C39 C34 C35 C36 0.0(3)
N40 C37 C36 C35 -179.60(18)
N40 C37 C38 C39 -179.67(18)
C24 C23 C29 C28 51.3(2)
C26 C27 C28 O30 174.78(15)
C26 C27 C28 C29 58.4(2)
C26 C24 C19 C18 66.92(18)
C26 C24 C19 C20 -165.41(14)
C17 C15 C14 C20 -60.02(17)
C17 C15 C14 C13 167.22(14)
C17 C15 C11 C4 82.49(19)
C17 C15 C11 C12 -152.95(15)
C17 C18 C19 C24 179.56(14)
C17 C18 C19 C20 51.36(19)
C20 C14 C13 C12 -166.13(15)
C16 C15 C14 C20 61.80(18)
C16 C15 C14 C13 -70.96(17)
C16 C15 C17 C18 -67.80(18)
C16 C15 C11 C4 -45.5(2)
C16 C15 C11 C12 79.08(17)
C28 O30 C31 O33 -177.21(14)
C28 O30 C31 O32 1.4(3)
C28 C27 C26 C24 -56.6(2)
C11 C15 C14 C20 179.68(13)
C11 C15 C14 C13 46.92(15)
C11 C15 C17 C18 164.00(14)
C11 C4 C3 C2 174.05(16)
C36 C37 N40 O41 -3.6(3)
C36 C37 N40 O42 176.0(2)
C36 C37 C38 C39 -0.1(3)
C5 C4 C3 C2 -63.7(2)
C13 C14 C20 C21 -54.4(2)
C13 C14 C20 C19 -175.75(15)
C19 C24 C26 C27 168.89(15)
C8 C9 C10 C5 0.5(3)
C8 C7 C6 C5 -0.1(3)
C6 C5 C10 C9 1.7(3)
C6 C5 C4 C11 -109.7(2)
C6 C5 C4 C3 123.06(19)
C6 C7 C8 C9 2.5(4)
C38 C37 N40 O41 176.0(2)
C38 C37 N40 O42 -4.4(3)
C38 C37 C36 C35 0.8(3)
C10 C9 C8 C7 -2.7(3)
C10 C5 C6 C7 -2.0(3)
C10 C5 C4 C11 66.7(2)
C10 C5 C4 C3 -60.5(2)
C4 C11 C12 C13 151.80(15)
C4 C5 C6 C7 174.55(19)
C4 C5 C10 C9 -174.82(18)
C4 C3 C2 O1 -16.4(3)
C35 C34 C39 C38 0.7(3)
C25 C24 C26 C27 -69.0(2)
C25 C24 C19 C18 -54.11(18)
C25 C24 C19 C20 73.57(18)
C12 C11 C4 C5 63.44(18)
C12 C11 C4 C3 -172.72(15)
